data_4501070
loop_
_publ_author_name
'Stilinovi\'c, Vladimir'
'Kaitner, Branko'

_publ_section_title
;
 Hydrogen Bonding in Pyridinium Picrates: From Discrete Ion Pairs to 3D
 Networks
;
_journal_issue 9
_journal_name_full 'Crystal Growth &amp; Design'
_journal_page_first 4110
_journal_paper_doi 10.1021/cg200684x
_journal_volume 11
_journal_year 2011
_chemical_formula_moiety 'C6 H2 N3 O7, C6 H6 N O2, H2 O'
_chemical_formula_sum 'C12 H10 N4 O10'
_chemical_formula_weight 370.24
_chemical_name_systematic
;
4-carboxylpyridinium picrate monohydrate
;
_space_group_IT_number 14
_symmetry_cell_setting monoclinic
_symmetry_space_group_name_Hall '-P 2ybc'
_symmetry_space_group_name_H-M 'P 1 21/c 1'
_atom_sites_solution_hydrogens geom
_atom_sites_solution_primary direct
_atom_sites_solution_secondary difmap
_audit_creation_date 2010-10-13T12:46:34-00:00
_audit_creation_method 'WinGX routine CIF_UPDATE'
_cell_angle_alpha 90
_cell_angle_beta 115.246(9)
_cell_angle_gamma 90
_cell_formula_units_Z 4
_cell_length_a 15.8742(13)
_cell_length_b 6.7488(3)
_cell_length_c 15.7272(11)
_cell_measurement_reflns_used 1743
_cell_measurement_temperature 295(2)
_cell_measurement_theta_max 32.0
_cell_measurement_theta_min 4.6
_cell_volume 1524.0(2)
_computing_cell_refinement
;
CrysAlis RED 170 (Oxford Diffraction Poland Sp., 2003)
;
_computing_data_collection
;
CrysAlis CCD 170 (Oxford Diffraction Poland Sp., 2003)
;
_computing_data_reduction
;
CrysAlis RED 170 (Oxford Diffraction Poland Sp., 2003)
;
_computing_molecular_graphics 'ORTEP-3 (Farrugia, 1997)'
_computing_publication_material
;
WinGX (Farrugia, 1999) 
;
_computing_structure_refinement 'SHELXL-97 (Sheldrick, 2008)'
_computing_structure_solution 'SHELXS-97 (Sheldrick, 2008)'
_diffrn_ambient_temperature 295(2)
_diffrn_measured_fraction_theta_full 0.98
_diffrn_measured_fraction_theta_max 0.98
_diffrn_measurement_device_type
;
Oxford Diffraction Xcalibur CCD
diffractometer
;
_diffrn_measurement_method 'omega scan'
_diffrn_radiation_monochromator graphite
_diffrn_radiation_source 'fine-focus sealed tube'
_diffrn_radiation_type MoK\a
_diffrn_radiation_wavelength 0.71073
_diffrn_reflns_av_R_equivalents 0.0283
_diffrn_reflns_av_unetI/netI 0.0668
_diffrn_reflns_limit_h_max 18
_diffrn_reflns_limit_h_min -18
_diffrn_reflns_limit_k_max 8
_diffrn_reflns_limit_k_min -4
_diffrn_reflns_limit_l_max 13
_diffrn_reflns_limit_l_min -18
_diffrn_reflns_number 6572
_diffrn_reflns_theta_full 25
_diffrn_reflns_theta_max 25
_diffrn_reflns_theta_min 3.86
_exptl_absorpt_coefficient_mu 0.144
_exptl_absorpt_correction_type none
_exptl_crystal_colour yellow
_exptl_crystal_density_diffrn 1.614
_exptl_crystal_density_method 'not measured'
_exptl_crystal_description needle
_exptl_crystal_F_000 760
_exptl_crystal_size_max 0.632
_exptl_crystal_size_mid 0.163
_exptl_crystal_size_min 0.128
_refine_diff_density_max 0.213
_refine_diff_density_min -0.214
_refine_diff_density_rms 0.056
_refine_ls_extinction_method none
_refine_ls_goodness_of_fit_ref 0.805
_refine_ls_hydrogen_treatment mixed
_refine_ls_matrix_type full
_refine_ls_number_parameters 251
_refine_ls_number_reflns 2629
_refine_ls_number_restraints 1
_refine_ls_restrained_S_all 0.806
_refine_ls_R_factor_all 0.082
_refine_ls_R_factor_gt 0.0381
_refine_ls_shift/su_max 0
_refine_ls_shift/su_mean 0
_refine_ls_structure_factor_coef Fsqd
_refine_ls_weighting_details 'calc w=1/[\s^2^(Fo^2^)+(0.0575P)^2^+0.0000P] where P=(Fo^2^+2Fc^2^)/3'
_refine_ls_weighting_scheme calc
_refine_ls_wR_factor_gt 0.0941
_refine_ls_wR_factor_ref 0.101
_reflns_number_gt 1382
_reflns_number_total 2629
_reflns_threshold_expression >2sigma(I)
_cod_data_source_file cg200684x_si_002.cif
_cod_data_source_block 4-carbpy
_cod_original_sg_symbol_Hall '-P 2ybc '
_cod_original_sg_symbol_H-M 'P 21/c'
_cod_database_code 4501070

loop_
_symmetry_equiv_pos_as_xyz
'x, y, z'
'-x, y+1/2, -z+1/2'
'-x, -y, -z'
'x, -y-1/2, z-1/2'

loop_
_atom_site_label
_atom_site_type_symbol
_atom_site_fract_x
_atom_site_fract_y
_atom_site_fract_z
_atom_site_U_iso_or_equiv
_atom_site_adp_type
_atom_site_occupancy
_atom_site_symmetry_multiplicity
_atom_site_calc_flag
_atom_site_refinement_flags
O8 O 0.97581(15) 0.3153(3) 0.41404(13) 0.0544(5) Uani 1 1 d .
O1 O 0.73400(13) 0.4201(3) 0.48658(11) 0.0481(5) Uani 1 1 d .
O5 O 0.31708(14) 0.2075(3) 0.37946(14) 0.0667(6) Uani 1 1 d .
O9 O 0.99271(14) 0.1321(3) 0.30407(12) 0.0574(6) Uani 1 1 d .
O4 O 0.37680(14) 0.1627(3) 0.52944(13) 0.0615(6) Uani 1 1 d .
N4 N 0.57561(18) 0.4071(4) 0.30228(15) 0.0488(6) Uani 1 1 d U
O7 O 0.64148(15) 0.4951(3) 0.30190(12) 0.0676(6) Uani 1 1 d .
N3 N 0.38383(17) 0.2033(3) 0.45676(17) 0.0444(6) Uani 1 1 d .
C5 C 0.48592(18) 0.2989(3) 0.38334(16) 0.0373(6) Uani 1 1 d .
H5 H 0.435 0.2942 0.3249 0.045 Uiso 1 1 calc R
C4 C 0.47563(17) 0.2510(3) 0.46331(17) 0.0346(6) Uani 1 1 d .
N1 N 0.79517(18) -0.2733(4) 0.40979(17) 0.0530(7) Uani 1 1 d .
C9 C 0.89934(17) 0.0072(4) 0.37700(17) 0.0373(6) Uani 1 1 d .
N2 N 0.7142(2) 0.2891(4) 0.64984(18) 0.0696(8) Uani 1 1 d .
C12 C 0.96051(18) 0.1586(4) 0.36026(18) 0.0412(7) Uani 1 1 d .
C6 C 0.57192(18) 0.3537(3) 0.39042(16) 0.0361(6) Uani 1 1 d U
O6 O 0.50920(17) 0.3627(4) 0.22942(13) 0.0970(9) Uani 1 1 d .
O2 O 0.78762(18) 0.2186(4) 0.65737(17) 0.1044(10) Uani 1 1 d .
C2 C 0.63680(19) 0.2978(4) 0.55563(16) 0.0401(6) Uani 1 1 d .
C3 C 0.55091(19) 0.2492(3) 0.54993(17) 0.0401(7) Uani 1 1 d .
H3 H 0.5435 0.2154 0.6037 0.048 Uiso 1 1 calc R
C1 C 0.65508(19) 0.3606(3) 0.47746(16) 0.0368(6) Uani 1 1 d .
C8 C 0.86669(19) 0.0369(4) 0.44453(18) 0.0451(7) Uani 1 1 d .
H8 H 0.8803 0.1537 0.4792 0.054 Uiso 1 1 calc R
C7 C 0.8142(2) -0.1072(5) 0.45980(19) 0.0536(8) Uani 1 1 d .
H7 H 0.7918 -0.089 0.5051 0.064 Uiso 1 1 calc R
O3 O 0.6995(2) 0.3504(4) 0.71590(15) 0.1107(11) Uani 1 1 d .
H2 H 1.012(3) 0.415(5) 0.400(2) 0.093(11) Uiso 1 1 d .
H1 H 0.766(2) -0.362(5) 0.424(2) 0.093(13) Uiso 1 1 d .
C10 C 0.87796(19) -0.1668(4) 0.32623(18) 0.0459(7) Uani 1 1 d .
H10 H 0.8994 -0.1891 0.2805 0.055 Uiso 1 1 calc R
C11 C 0.8249(2) -0.3064(4) 0.3438(2) 0.0526(8) Uani 1 1 d .
H11 H 0.8096 -0.424 0.3097 0.063 Uiso 1 1 calc R
O10 O 1.08079(19) 0.5730(4) 0.39142(19) 0.0611(6) Uani 1 1 d .
H10B H 1.139(3) 0.569(5) 0.419(2) 0.090(14) Uiso 1 1 d .
H10A H 1.063(2) 0.607(5) 0.336(2) 0.078(12) Uiso 1 1 d .

loop_
_atom_site_aniso_label
_atom_site_aniso_U_11
_atom_site_aniso_U_22
_atom_site_aniso_U_33
_atom_site_aniso_U_23
_atom_site_aniso_U_13
_atom_site_aniso_U_12
O8 0.0603(14) 0.0495(12) 0.0633(13) -0.0073(11) 0.0358(11) -0.0147(11)
O1 0.0344(12) 0.0580(12) 0.0478(11) 0.0088(9) 0.0136(9) -0.0104(10)
O5 0.0375(13) 0.0963(16) 0.0560(13) -0.0026(12) 0.0102(12) -0.0174(12)
O9 0.0533(14) 0.0772(14) 0.0493(11) -0.0031(10) 0.0293(11) -0.0139(11)
O4 0.0534(14) 0.0845(14) 0.0579(12) 0.0014(11) 0.0344(11) -0.0124(12)
N4 0.0481(16) 0.0662(15) 0.0357(13) -0.0038(11) 0.0214(13) -0.0099(13)
O7 0.0568(15) 0.1005(16) 0.0480(12) 0.0073(11) 0.0247(11) -0.0277(13)
N3 0.0402(15) 0.0446(13) 0.0501(15) -0.0052(12) 0.0209(14) -0.0079(12)
C5 0.0340(16) 0.0415(15) 0.0319(14) -0.0065(12) 0.0097(12) -0.0031(13)
C4 0.0328(16) 0.0358(13) 0.0369(14) -0.0070(12) 0.0164(13) -0.0068(13)
N1 0.0397(15) 0.0595(17) 0.0563(16) 0.0085(14) 0.0170(13) -0.0122(13)
C9 0.0264(15) 0.0441(15) 0.0366(14) 0.0046(12) 0.0090(12) 0.0017(12)
N2 0.0506(19) 0.092(2) 0.0458(17) 0.0202(15) 0.0008(15) -0.0369(17)
C12 0.0332(16) 0.0507(17) 0.0362(14) 0.0088(14) 0.0114(13) 0.0037(14)
C6 0.0384(16) 0.0395(14) 0.0314(12) -0.0028(11) 0.0158(13) -0.0056(13)
O6 0.0716(17) 0.182(3) 0.0321(11) -0.0167(15) 0.0173(12) -0.0548(18)
O2 0.0388(15) 0.154(3) 0.0925(18) 0.0655(17) 0.0015(14) -0.0143(17)
C2 0.0380(17) 0.0441(15) 0.0310(14) 0.0037(12) 0.0077(13) -0.0112(14)
C3 0.0503(18) 0.0385(14) 0.0334(14) -0.0003(11) 0.0196(14) -0.0119(13)
C1 0.0367(17) 0.0316(13) 0.0410(15) -0.0009(12) 0.0156(13) -0.0048(13)
C8 0.0396(18) 0.0491(16) 0.0504(17) -0.0021(13) 0.0226(15) -0.0047(14)
C7 0.0431(19) 0.073(2) 0.0507(17) -0.0020(17) 0.0253(15) -0.0097(17)
O3 0.110(2) 0.166(3) 0.0359(12) -0.0070(15) 0.0125(14) -0.062(2)
C10 0.0398(18) 0.0528(17) 0.0457(16) 0.0014(14) 0.0189(14) -0.0013(15)
C11 0.0473(19) 0.0461(17) 0.0584(19) -0.0049(15) 0.0168(17) -0.0050(15)
O10 0.0456(16) 0.0849(16) 0.0486(14) 0.0095(12) 0.0159(13) -0.0207(13)

loop_
_atom_type_symbol
_atom_type_description
_atom_type_scat_dispersion_real
_atom_type_scat_dispersion_imag
_atom_type_scat_source
C C 0.0033 0.0016 'International Tables Vol C Tables 4.2.6.8 and 6.1.1.4'
H H 0 0 'International Tables Vol C Tables 4.2.6.8 and 6.1.1.4'
N N 0.0061 0.0033 'International Tables Vol C Tables 4.2.6.8 and 6.1.1.4'
O O 0.0106 0.006 'International Tables Vol C Tables 4.2.6.8 and 6.1.1.4'

loop_
_geom_angle_atom_site_label_1
_geom_angle_atom_site_label_2
_geom_angle_atom_site_label_3
_geom_angle
C12 O8 H2 112.2(18)
O7 N4 O6 121.4(2)
O7 N4 C6 120.9(2)
O6 N4 C6 117.6(2)
O5 N3 O4 123.1(2)
O5 N3 C4 118.8(2)
O4 N3 C4 118.1(2)
C6 C5 C4 119.4(2)
C6 C5 H5 120.3
C4 C5 H5 120.3
C5 C4 C3 121.1(2)
C5 C4 N3 119.6(2)
C3 C4 N3 119.3(2)
C7 N1 C11 122.5(3)
C7 N1 H1 117(2)
C11 N1 H1 120(2)
C10 C9 C8 119.3(2)
C10 C9 C12 119.6(2)
C8 C9 C12 121.1(2)
O2 N2 O3 124.6(3)
O2 N2 C2 117.9(3)
O3 N2 C2 117.5(3)
O9 C12 O8 124.9(2)
O9 C12 C9 122.1(2)
O8 C12 C9 113.0(2)
C5 C6 C1 124.2(2)
C5 C6 N4 115.6(2)
C1 C6 N4 120.2(2)
C3 C2 C1 124.9(2)
C3 C2 N2 116.0(2)
C1 C2 N2 119.1(2)
C2 C3 C4 118.9(2)
C2 C3 H3 120.6
C4 C3 H3 120.6
O1 C1 C6 125.4(2)
O1 C1 C2 123.1(2)
C6 C1 C2 111.4(2)
C7 C8 C9 119.2(2)
C7 C8 H8 120.4
C9 C8 H8 120.4
N1 C7 C8 119.9(3)
N1 C7 H7 120.1
C8 C7 H7 120.1
C11 C10 C9 119.3(2)
C11 C10 H10 120.3
C9 C10 H10 120.3
N1 C11 C10 119.8(3)
N1 C11 H11 120.1
C10 C11 H11 120.1
H10B O10 H10A 111(3)

loop_
_geom_bond_atom_site_label_1
_geom_bond_atom_site_label_2
_geom_bond_distance
O8 C12 1.311(3)
O8 H2 0.97(4)
O1 C1 1.264(3)
O5 N3 1.226(3)
O9 C12 1.208(3)
O4 N3 1.226(2)
N4 O7 1.204(3)
N4 O6 1.218(3)
N4 C6 1.457(3)
N3 C4 1.453(3)
C5 C6 1.372(3)
C5 C4 1.374(3)
C5 H5 0.93
C4 C3 1.377(3)
N1 C7 1.328(3)
N1 C11 1.329(3)
N1 H1 0.84(4)
C9 C10 1.379(3)
C9 C8 1.381(3)
C9 C12 1.508(3)
N2 O2 1.217(3)
N2 O3 1.229(3)
N2 C2 1.468(3)
C6 C1 1.441(3)
C2 C3 1.368(3)
C2 C1 1.442(3)
C3 H3 0.93
C8 C7 1.367(3)
C8 H8 0.93
C7 H7 0.93
C10 C11 1.369(4)
C10 H10 0.93
C11 H11 0.93
O10 H10B 0.84(4)
O10 H10A 0.83(3)
